data_4064305
loop_
_publ_author_name
'Siwatch, Rahul Kumar'
'Kundu, Subrata'
'Kumar, Dinesh'
'Nagendran, Selvarajan'

_publ_section_title
;
 Bulky Aminotroponiminate-Stabilized Germylene Monochloride and Its Alkyne
 Derivatives
;
_journal_issue 7
_journal_name_full Organometallics
_journal_page_first 1998
_journal_paper_doi 10.1021/om200035z
_journal_volume 30
_journal_year 2011
_chemical_formula_moiety 'C15 H24 N2'
_chemical_formula_sum 'C15 H24 N2'
_chemical_formula_weight 232.36
_chemical_name_systematic
; 
 ? 
;
_space_group_IT_number 14
_symmetry_cell_setting monoclinic
_symmetry_space_group_name_Hall '-P 2ybc'
_symmetry_space_group_name_H-M 'P 1 21/c 1'
_atom_sites_solution_hydrogens geom
_atom_sites_solution_primary direct
_atom_sites_solution_secondary difmap
_audit_creation_method 'SHELXTL-NT2000 ver.6.12'
_cell_angle_alpha 90.00
_cell_angle_beta 94.747(2)
_cell_angle_gamma 90.00
_cell_formula_units_Z 8
_cell_length_a 10.4740(11)
_cell_length_b 30.524(3)
_cell_length_c 9.0531(9)
_cell_measurement_reflns_used 2163
_cell_measurement_temperature 100(2)
_cell_measurement_theta_max 28.17
_cell_measurement_theta_min 2.29
_cell_volume 2884.4(5)
_computing_structure_refinement 'SHELXL-97 (Sheldrick, 1997)'
_computing_structure_solution 'SHELXS-97 (Sheldrick, 1990)'
_diffrn_ambient_temperature 100(2)
_diffrn_measured_fraction_theta_full 1.000
_diffrn_measured_fraction_theta_max 1.000
_diffrn_measurement_device_type 'CCD area detector'
_diffrn_measurement_method 'phi and omega scans'
_diffrn_radiation_monochromator graphite
_diffrn_radiation_source 'fine-focus sealed tube'
_diffrn_radiation_type MoK\a
_diffrn_radiation_wavelength 0.71073
_diffrn_reflns_av_R_equivalents 0.0296
_diffrn_reflns_av_sigmaI/netI 0.0214
_diffrn_reflns_limit_h_max 12
_diffrn_reflns_limit_h_min -12
_diffrn_reflns_limit_k_max 36
_diffrn_reflns_limit_k_min -36
_diffrn_reflns_limit_l_max 10
_diffrn_reflns_limit_l_min -10
_diffrn_reflns_number 27284
_diffrn_reflns_theta_full 25.00
_diffrn_reflns_theta_max 25.00
_diffrn_reflns_theta_min 1.33
_exptl_absorpt_coefficient_mu 0.063
_exptl_absorpt_correction_T_max 0.990
_exptl_absorpt_correction_T_min 0.974
_exptl_absorpt_correction_type multi-scan
_exptl_absorpt_process_details '(SADABS; Bruker, 2000)'
_exptl_crystal_colour yellow
_exptl_crystal_density_diffrn 1.070
_exptl_crystal_density_method 'not measured'
_exptl_crystal_description Block
_exptl_crystal_F_000 1024.0
_exptl_crystal_size_max 0.524
_exptl_crystal_size_mid 0.324
_exptl_crystal_size_min 0.184
_refine_diff_density_max 0.260
_refine_diff_density_min -0.186
_refine_diff_density_rms 0.039
_refine_ls_extinction_method none
_refine_ls_goodness_of_fit_ref 1.073
_refine_ls_hydrogen_treatment constr
_refine_ls_matrix_type full
_refine_ls_number_parameters 319
_refine_ls_number_reflns 5087
_refine_ls_number_restraints 0
_refine_ls_restrained_S_all 1.073
_refine_ls_R_factor_all 0.0576
_refine_ls_R_factor_gt 0.0527
_refine_ls_shift/su_max 0.020
_refine_ls_shift/su_mean 0.004
_refine_ls_structure_factor_coef Fsqd
_refine_ls_weighting_details 'calc w=1/[\s^2^(Fo^2^)+(0.0495P)^2^+2.0647P] where P=(Fo^2^+2Fc^2^)/3'
_refine_ls_weighting_scheme calc
_refine_ls_wR_factor_gt 0.1201
_refine_ls_wR_factor_ref 0.1230
_reflns_number_gt 4689
_reflns_number_total 5087
_reflns_threshold_expression >2sigma(I)
_cod_data_source_file om200035z_si_002.cif
_cod_data_source_block 3
_cod_depositor_comments
;
The following automatic conversions were performed:

'_symmetry_cell_setting' value 'Monoclinic' changed to 'monoclinic'
according to /home/saulius/struct/CIF-dictionaries/cif_core.dic
dictionary named 'cif_core.dic' version 2.4.1 from 2010-06-29.

Automatic conversion script
Id: cif_fix_values 1715 2011-07-08 13:25:40Z adriana 
;
_cod_original_sg_symbol_H-M 'P 21/c'
_cod_database_code 4064305

loop_
_symmetry_equiv_pos_as_xyz
'x, y, z'
'-x, y+1/2, -z+1/2'
'-x, -y, -z'
'x, -y-1/2, z-1/2'

loop_
_atom_site_label
_atom_site_type_symbol
_atom_site_fract_x
_atom_site_fract_y
_atom_site_fract_z
_atom_site_U_iso_or_equiv
_atom_site_adp_type
_atom_site_occupancy
_atom_site_symmetry_multiplicity
_atom_site_calc_flag
_atom_site_refinement_flags
C1 C 0.18593(16) 0.19111(5) 0.20761(18) 0.0171(3) Uani 1 1 d .
C2 C 0.12878(16) 0.20998(5) 0.33231(19) 0.0203(4) Uani 1 1 d .
H2 H 0.1876 0.2160 0.4124 0.024 Uiso 1 1 calc R
C3 C 0.00577(17) 0.22084(5) 0.35674(19) 0.0212(4) Uani 1 1 d .
H3 H -0.0047 0.2322 0.4502 0.025 Uiso 1 1 calc R
C4 C -0.10722(16) 0.21749(5) 0.2630(2) 0.0219(4) Uani 1 1 d .
H4 H -0.1816 0.2284 0.2988 0.026 Uiso 1 1 calc R
C5 C -0.11833(16) 0.19976(5) 0.12395(19) 0.0207(4) Uani 1 1 d .
H5 H -0.2005 0.2006 0.0765 0.025 Uiso 1 1 calc R
C6 C -0.02570(16) 0.18048(5) 0.04130(18) 0.0182(4) Uani 1 1 d .
H6 H -0.0579 0.1694 -0.0501 0.022 Uiso 1 1 calc R
C7 C 0.10569(16) 0.17492(5) 0.07160(18) 0.0169(3) Uani 1 1 d .
C8 C 0.41294(16) 0.19603(6) 0.31014(18) 0.0218(4) Uani 1 1 d .
C9 C 0.14854(16) 0.13470(6) -0.16818(18) 0.0209(4) Uani 1 1 d .
C10 C 0.42222(19) 0.24540(6) 0.3391(2) 0.0315(4) Uani 1 1 d .
H10A H 0.4240 0.2606 0.2465 0.047 Uiso 1 1 calc R
H10B H 0.4992 0.2517 0.4005 0.047 Uiso 1 1 calc R
H10C H 0.3493 0.2549 0.3883 0.047 Uiso 1 1 calc R
C11 C 0.40582(17) 0.17008(6) 0.45458(19) 0.0251(4) Uani 1 1 d .
H11A H 0.3365 0.1810 0.5070 0.038 Uiso 1 1 calc R
H11B H 0.4849 0.1733 0.5152 0.038 Uiso 1 1 calc R
H11C H 0.3916 0.1397 0.4318 0.038 Uiso 1 1 calc R
C12 C 0.53398(17) 0.18155(7) 0.2390(2) 0.0327(5) Uani 1 1 d .
H12A H 0.5289 0.1508 0.2176 0.049 Uiso 1 1 calc R
H12B H 0.6079 0.1873 0.3062 0.049 Uiso 1 1 calc R
H12C H 0.5409 0.1976 0.1488 0.049 Uiso 1 1 calc R
C13 C 0.10381(17) 0.16954(6) -0.28197(19) 0.0226(4) Uani 1 1 d .
H13A H 0.0248 0.1821 -0.2556 0.034 Uiso 1 1 calc R
H13B H 0.0909 0.1564 -0.3783 0.034 Uiso 1 1 calc R
H13C H 0.1676 0.1921 -0.2835 0.034 Uiso 1 1 calc R
C14 C 0.05063(19) 0.09753(6) -0.1623(2) 0.0275(4) Uani 1 1 d .
H14A H 0.0797 0.0771 -0.0863 0.041 Uiso 1 1 calc R
H14B H 0.0414 0.0828 -0.2563 0.041 Uiso 1 1 calc R
H14C H -0.0306 0.1094 -0.1405 0.041 Uiso 1 1 calc R
C15 C 0.27537(18) 0.11546(6) -0.2111(2) 0.0278(4) Uani 1 1 d .
H15A H 0.3379 0.1384 -0.2132 0.042 Uiso 1 1 calc R
H15B H 0.2626 0.1022 -0.3073 0.042 Uiso 1 1 calc R
H15C H 0.3051 0.0937 -0.1396 0.042 Uiso 1 1 calc R
C16 C 0.69977(15) 0.06792(5) 0.66593(18) 0.0174(3) Uani 1 1 d .
C17 C 0.66178(17) 0.09189(6) 0.79163(19) 0.0235(4) Uani 1 1 d .
H17 H 0.6310 0.0742 0.8644 0.028 Uiso 1 1 calc R
C18 C 0.66185(17) 0.13558(6) 0.8257(2) 0.0247(4) Uani 1 1 d .
H18 H 0.6301 0.1422 0.9160 0.030 Uiso 1 1 calc R
C19 C 0.70166(16) 0.17176(6) 0.7473(2) 0.0230(4) Uani 1 1 d .
H19 H 0.6894 0.1993 0.7880 0.028 Uiso 1 1 calc R
C20 C 0.75744(16) 0.17033(6) 0.61513(19) 0.0212(4) Uani 1 1 d .
H20 H 0.7785 0.1975 0.5775 0.025 Uiso 1 1 calc R
C21 C 0.78743(16) 0.13442(5) 0.52842(18) 0.0195(4) Uani 1 1 d .
H21 H 0.8274 0.1419 0.4440 0.023 Uiso 1 1 calc R
C22 C 0.76859(15) 0.08950(5) 0.54490(17) 0.0169(3) Uani 1 1 d .
C23 C 0.62728(17) -0.00566(6) 0.74242(19) 0.0220(4) Uani 1 1 d .
C24 C 0.87866(16) 0.06432(5) 0.31725(18) 0.0202(4) Uani 1 1 d .
C25 C 0.48901(18) 0.00559(7) 0.7731(2) 0.0326(5) Uani 1 1 d .
H25A H 0.4885 0.0321 0.8302 0.049 Uiso 1 1 calc R
H25B H 0.4538 -0.0179 0.8274 0.049 Uiso 1 1 calc R
H25C H 0.4383 0.0096 0.6808 0.049 Uiso 1 1 calc R
C26 C 0.71365(19) -0.01156(7) 0.8860(2) 0.0306(4) Uani 1 1 d .
H26A H 0.7987 -0.0190 0.8626 0.046 Uiso 1 1 calc R
H26B H 0.6803 -0.0346 0.9439 0.046 Uiso 1 1 calc R
H26C H 0.7161 0.0152 0.9417 0.046 Uiso 1 1 calc R
C27 C 0.6231(2) -0.04914(6) 0.6584(2) 0.0334(5) Uani 1 1 d .
H27A H 0.5656 -0.0466 0.5705 0.050 Uiso 1 1 calc R
H27B H 0.5936 -0.0719 0.7205 0.050 Uiso 1 1 calc R
H27C H 0.7074 -0.0562 0.6313 0.050 Uiso 1 1 calc R
C28 C 0.79561(17) 0.08780(6) 0.19490(19) 0.0236(4) Uani 1 1 d .
H28A H 0.7161 0.0724 0.1758 0.035 Uiso 1 1 calc R
H28B H 0.8398 0.0886 0.1062 0.035 Uiso 1 1 calc R
H28C H 0.7788 0.1172 0.2259 0.035 Uiso 1 1 calc R
C29 C 1.00834(17) 0.08723(6) 0.3486(2) 0.0263(4) Uani 1 1 d .
H29A H 0.9947 0.1173 0.3736 0.039 Uiso 1 1 calc R
H29B H 1.0553 0.0858 0.2621 0.039 Uiso 1 1 calc R
H29C H 1.0562 0.0729 0.4298 0.039 Uiso 1 1 calc R
C30 C 0.90308(18) 0.01732(6) 0.2676(2) 0.0258(4) Uani 1 1 d .
H30A H 0.9571 0.0026 0.3428 0.039 Uiso 1 1 calc R
H30B H 0.9444 0.0179 0.1769 0.039 Uiso 1 1 calc R
H30C H 0.8230 0.0020 0.2521 0.039 Uiso 1 1 calc R
N1 N 0.30735(13) 0.18481(5) 0.19823(15) 0.0200(3) Uani 1 1 d .
N2 N 0.17953(13) 0.15454(5) -0.02101(15) 0.0201(3) Uani 1 1 d .
H2A H 0.2590 0.1527 0.0110 0.024 Uiso 1 1 calc R
N3 N 0.68475(13) 0.02590(5) 0.64423(15) 0.0196(3) Uani 1 1 d .
N4 N 0.80988(14) 0.05975(5) 0.45181(15) 0.0204(3) Uani 1 1 d .
H4A H 0.7933 0.0331 0.4745 0.025 Uiso 1 1 calc R

loop_
_atom_site_aniso_label
_atom_site_aniso_U_11
_atom_site_aniso_U_22
_atom_site_aniso_U_33
_atom_site_aniso_U_23
_atom_site_aniso_U_13
_atom_site_aniso_U_12
C1 0.0208(9) 0.0144(8) 0.0163(8) 0.0034(6) 0.0027(7) -0.0018(6)
C2 0.0249(9) 0.0168(8) 0.0191(8) -0.0018(7) 0.0013(7) -0.0038(7)
C3 0.0285(9) 0.0146(8) 0.0217(9) -0.0027(7) 0.0089(7) -0.0020(7)
C4 0.0204(9) 0.0174(8) 0.0295(10) 0.0024(7) 0.0113(7) 0.0041(7)
C5 0.0162(8) 0.0176(8) 0.0285(9) 0.0070(7) 0.0030(7) -0.0001(7)
C6 0.0202(8) 0.0178(8) 0.0163(8) 0.0025(6) 0.0003(7) -0.0024(7)
C7 0.0199(8) 0.0149(8) 0.0162(8) 0.0048(6) 0.0029(6) -0.0007(6)
C8 0.0183(8) 0.0294(10) 0.0173(8) -0.0001(7) -0.0006(7) -0.0036(7)
C9 0.0239(9) 0.0232(9) 0.0155(8) -0.0027(7) 0.0016(7) 0.0023(7)
C10 0.0293(10) 0.0317(11) 0.0329(11) 0.0007(8) -0.0022(8) -0.0112(8)
C11 0.0233(9) 0.0304(10) 0.0211(9) 0.0011(7) -0.0014(7) 0.0004(7)
C12 0.0169(9) 0.0562(13) 0.0248(10) 0.0013(9) -0.0005(7) -0.0005(9)
C13 0.0237(9) 0.0260(9) 0.0181(9) -0.0013(7) 0.0016(7) 0.0008(7)
C14 0.0352(11) 0.0220(9) 0.0252(10) -0.0015(7) 0.0015(8) 0.0004(8)
C15 0.0323(10) 0.0331(10) 0.0183(9) -0.0013(8) 0.0042(7) 0.0092(8)
C16 0.0130(8) 0.0217(9) 0.0170(8) -0.0002(7) -0.0006(6) -0.0014(6)
C17 0.0259(9) 0.0278(10) 0.0176(9) 0.0002(7) 0.0057(7) -0.0035(7)
C18 0.0240(9) 0.0310(10) 0.0194(9) -0.0080(7) 0.0039(7) -0.0006(7)
C19 0.0211(9) 0.0215(9) 0.0259(9) -0.0079(7) -0.0009(7) 0.0017(7)
C20 0.0206(9) 0.0179(8) 0.0241(9) 0.0009(7) -0.0036(7) -0.0011(7)
C21 0.0184(8) 0.0230(9) 0.0170(8) 0.0018(7) 0.0014(7) -0.0017(7)
C22 0.0149(8) 0.0203(8) 0.0151(8) -0.0011(6) -0.0011(6) -0.0009(6)
C23 0.0240(9) 0.0214(9) 0.0215(9) 0.0031(7) 0.0070(7) -0.0033(7)
C24 0.0239(9) 0.0197(9) 0.0177(8) -0.0015(7) 0.0065(7) -0.0038(7)
C25 0.0265(10) 0.0373(11) 0.0351(11) 0.0040(9) 0.0088(8) -0.0060(8)
C26 0.0347(11) 0.0329(11) 0.0247(10) 0.0083(8) 0.0059(8) 0.0019(8)
C27 0.0477(12) 0.0228(10) 0.0314(11) 0.0030(8) 0.0134(9) -0.0084(9)
C28 0.0296(10) 0.0221(9) 0.0195(9) -0.0006(7) 0.0038(7) -0.0057(7)
C29 0.0252(9) 0.0292(10) 0.0250(9) -0.0028(8) 0.0062(7) -0.0027(8)
C30 0.0319(10) 0.0237(9) 0.0230(9) -0.0028(7) 0.0095(8) -0.0013(8)
N1 0.0169(7) 0.0260(8) 0.0173(7) 0.0011(6) 0.0017(6) -0.0006(6)
N2 0.0153(7) 0.0278(8) 0.0168(7) -0.0016(6) -0.0007(5) 0.0035(6)
N3 0.0195(7) 0.0215(8) 0.0180(7) 0.0016(6) 0.0023(6) -0.0015(6)
N4 0.0271(8) 0.0159(7) 0.0191(7) 0.0005(6) 0.0064(6) -0.0016(6)

loop_
_atom_type_symbol
_atom_type_description
_atom_type_scat_dispersion_real
_atom_type_scat_dispersion_imag
_atom_type_scat_source
C C 0.0033 0.0016 'International Tables Vol C Tables 4.2.6.8 and 6.1.1.4'
H H 0.0000 0.0000 'International Tables Vol C Tables 4.2.6.8 and 6.1.1.4'
N N 0.0061 0.0033 'International Tables Vol C Tables 4.2.6.8 and 6.1.1.4'

loop_
_geom_angle_atom_site_label_1
_geom_angle_atom_site_label_2
_geom_angle_atom_site_label_3
_geom_angle
N1 C1 C2 125.75(15)
N1 C1 C7 112.32(14)
C2 C1 C7 121.91(14)
C3 C2 C1 133.03(16)
C3 C2 H2 113.5
C1 C2 H2 113.5
C2 C3 C4 130.13(16)
C2 C3 H3 114.9
C4 C3 H3 114.9
C5 C4 C3 126.16(16)
C5 C4 H4 116.9
C3 C4 H4 116.9
C4 C5 C6 130.37(16)
C4 C5 H5 114.8
C6 C5 H5 114.8
C7 C6 C5 131.49(16)
C7 C6 H6 114.3
C5 C6 H6 114.3
N2 C7 C6 123.09(15)
N2 C7 C1 110.48(14)
C6 C7 C1 126.42(15)
N1 C8 C10 112.26(14)
N1 C8 C12 104.08(14)
C10 C8 C12 108.20(15)
N1 C8 C11 112.22(14)
C10 C8 C11 111.64(15)
C12 C8 C11 108.00(15)
N2 C9 C13 110.83(14)
N2 C9 C15 104.83(14)
C13 C9 C15 108.67(14)
N2 C9 C14 111.72(14)
C13 C9 C14 111.72(14)
C15 C9 C14 108.77(15)
C8 C10 H10A 109.5
C8 C10 H10B 109.5
H10A C10 H10B 109.5
C8 C10 H10C 109.5
H10A C10 H10C 109.5
H10B C10 H10C 109.5
C8 C11 H11A 109.5
C8 C11 H11B 109.5
H11A C11 H11B 109.5
C8 C11 H11C 109.5
H11A C11 H11C 109.5
H11B C11 H11C 109.5
C8 C12 H12A 109.5
C8 C12 H12B 109.5
H12A C12 H12B 109.5
C8 C12 H12C 109.5
H12A C12 H12C 109.5
H12B C12 H12C 109.5
C9 C13 H13A 109.5
C9 C13 H13B 109.5
H13A C13 H13B 109.5
C9 C13 H13C 109.5
H13A C13 H13C 109.5
H13B C13 H13C 109.5
C9 C14 H14A 109.5
C9 C14 H14B 109.5
H14A C14 H14B 109.5
C9 C14 H14C 109.5
H14A C14 H14C 109.5
H14B C14 H14C 109.5
C9 C15 H15A 109.5
C9 C15 H15B 109.5
H15A C15 H15B 109.5
C9 C15 H15C 109.5
H15A C15 H15C 109.5
H15B C15 H15C 109.5
N3 C16 C17 125.58(15)
N3 C16 C22 112.21(14)
C17 C16 C22 122.17(15)
C18 C17 C16 132.83(17)
C18 C17 H17 113.6
C16 C17 H17 113.6
C17 C18 C19 130.62(17)
C17 C18 H18 114.7
C19 C18 H18 114.7
C20 C19 C18 125.73(16)
C20 C19 H19 117.1
C18 C19 H19 117.1
C19 C20 C21 130.13(16)
C19 C20 H20 114.9
C21 C20 H20 114.9
C22 C21 C20 132.04(16)
C22 C21 H21 114.0
C20 C21 H21 114.0
N4 C22 C21 123.02(15)
N4 C22 C16 111.10(14)
C21 C22 C16 125.87(15)
N3 C23 C27 105.31(14)
N3 C23 C26 110.31(14)
C27 C23 C26 108.12(15)
N3 C23 C25 113.67(14)
C27 C23 C25 107.18(15)
C26 C23 C25 111.86(15)
N4 C24 C28 110.84(14)
N4 C24 C30 105.01(13)
C28 C24 C30 109.00(14)
N4 C24 C29 112.12(14)
C28 C24 C29 111.26(14)
C30 C24 C29 108.35(14)
C23 C25 H25A 109.5
C23 C25 H25B 109.5
H25A C25 H25B 109.5
C23 C25 H25C 109.5
H25A C25 H25C 109.5
H25B C25 H25C 109.5
C23 C26 H26A 109.5
C23 C26 H26B 109.5
H26A C26 H26B 109.5
C23 C26 H26C 109.5
H26A C26 H26C 109.5
H26B C26 H26C 109.5
C23 C27 H27A 109.5
C23 C27 H27B 109.5
H27A C27 H27B 109.5
C23 C27 H27C 109.5
H27A C27 H27C 109.5
H27B C27 H27C 109.5
C24 C28 H28A 109.5
C24 C28 H28B 109.5
H28A C28 H28B 109.5
C24 C28 H28C 109.5
H28A C28 H28C 109.5
H28B C28 H28C 109.5
C24 C29 H29A 109.5
C24 C29 H29B 109.5
H29A C29 H29B 109.5
C24 C29 H29C 109.5
H29A C29 H29C 109.5
H29B C29 H29C 109.5
C24 C30 H30A 109.5
C24 C30 H30B 109.5
H30A C30 H30B 109.5
C24 C30 H30C 109.5
H30A C30 H30C 109.5
H30B C30 H30C 109.5
C1 N1 C8 127.15(14)
C7 N2 C9 131.34(14)
C7 N2 H2A 114.3
C9 N2 H2A 114.3
C16 N3 C23 127.03(14)
C22 N4 C24 131.62(14)
C22 N4 H4A 114.2
C24 N4 H4A 114.2

loop_
_geom_bond_atom_site_label_1
_geom_bond_atom_site_label_2
_geom_bond_distance
C1 N1 1.296(2)
C1 C2 1.441(2)
C1 C7 1.515(2)
C2 C3 1.366(2)
C2 H2 0.9300
C3 C4 1.402(3)
C3 H3 0.9300
C4 C5 1.366(3)
C4 H4 0.9300
C5 C6 1.403(2)
C5 H5 0.9300
C6 C7 1.391(2)
C6 H6 0.9300
C7 N2 1.340(2)
C8 N1 1.477(2)
C8 C10 1.531(3)
C8 C12 1.534(2)
C8 C11 1.536(2)
C9 N2 1.475(2)
C9 C13 1.527(2)
C9 C15 1.532(2)
C9 C14 1.533(2)
C10 H10A 0.9600
C10 H10B 0.9600
C10 H10C 0.9600
C11 H11A 0.9600
C11 H11B 0.9600
C11 H11C 0.9600
C12 H12A 0.9600
C12 H12B 0.9600
C12 H12C 0.9600
C13 H13A 0.9600
C13 H13B 0.9600
C13 H13C 0.9600
C14 H14A 0.9600
C14 H14B 0.9600
C14 H14C 0.9600
C15 H15A 0.9600
C15 H15B 0.9600
C15 H15C 0.9600
C16 N3 1.305(2)
C16 C17 1.436(2)
C16 C22 1.511(2)
C17 C18 1.369(3)
C17 H17 0.9300
C18 C19 1.395(3)
C18 H18 0.9300
C19 C20 1.375(3)
C19 H19 0.9300
C20 C21 1.399(2)
C20 H20 0.9300
C21 C22 1.395(2)
C21 H21 0.9300
C22 N4 1.335(2)
C23 N3 1.473(2)
C23 C27 1.529(3)
C23 C26 1.532(3)
C23 C25 1.536(3)
C24 N4 1.472(2)
C24 C28 1.529(2)
C24 C30 1.531(2)
C24 C29 1.533(2)
C25 H25A 0.9600
C25 H25B 0.9600
C25 H25C 0.9600
C26 H26A 0.9600
C26 H26B 0.9600
C26 H26C 0.9600
C27 H27A 0.9600
C27 H27B 0.9600
C27 H27C 0.9600
C28 H28A 0.9600
C28 H28B 0.9600
C28 H28C 0.9600
C29 H29A 0.9600
C29 H29B 0.9600
C29 H29C 0.9600
C30 H30A 0.9600
C30 H30B 0.9600
C30 H30C 0.9600
N2 H2A 0.8600
N4 H4A 0.8600

loop_
_geom_torsion_atom_site_label_1
_geom_torsion_atom_site_label_2
_geom_torsion_atom_site_label_3
_geom_torsion_atom_site_label_4
_geom_torsion
N1 C1 C2 C3 175.99(18)
C7 C1 C2 C3 -5.9(3)
C1 C2 C3 C4 -1.3(3)
C2 C3 C4 C5 3.7(3)
C3 C4 C5 C6 0.9(3)
C4 C5 C6 C7 -2.9(3)
C5 C6 C7 N2 178.54(17)
C5 C6 C7 C1 -2.8(3)
N1 C1 C7 N2 5.15(19)
C2 C1 C7 N2 -173.17(14)
N1 C1 C7 C6 -173.62(15)
C2 C1 C7 C6 8.1(2)
N3 C16 C17 C18 -174.44(18)
C22 C16 C17 C18 8.3(3)
C16 C17 C18 C19 -0.9(3)
C17 C18 C19 C20 -3.3(3)
C18 C19 C20 C21 0.1(3)
C19 C20 C21 C22 1.7(3)
C20 C21 C22 N4 -176.86(17)
C20 C21 C22 C16 3.7(3)
N3 C16 C22 N4 -6.47(19)
C17 C16 C22 N4 171.12(15)
N3 C16 C22 C21 173.07(15)
C17 C16 C22 C21 -9.3(3)
C2 C1 N1 C8 -1.1(3)
C7 C1 N1 C8 -179.35(15)
C10 C8 N1 C1 -62.8(2)
C12 C8 N1 C1 -179.59(16)
C11 C8 N1 C1 63.9(2)
C6 C7 N2 C9 1.2(3)
C1 C7 N2 C9 -177.62(15)
C13 C9 N2 C7 65.0(2)
C15 C9 N2 C7 -177.96(17)
C14 C9 N2 C7 -60.3(2)
C17 C16 N3 C23 -0.4(3)
C22 C16 N3 C23 177.11(14)
C27 C23 N3 C16 175.26(16)
C26 C23 N3 C16 -68.3(2)
C25 C23 N3 C16 58.2(2)
C21 C22 N4 C24 -0.8(3)
C16 C22 N4 C24 178.73(16)
C28 C24 N4 C22 -65.3(2)
C30 C24 N4 C22 177.18(17)
C29 C24 N4 C22 59.7(2)
